data_7710826
loop_
_publ_author_name
'Burt, Liam K.'
'Dewhurst, Rian D.'
'Hill, Anthony F.'
'Kong, Richard Y.'
'Nahon, Emily E.'
'Onn, Chee S.'

_publ_section_title
;
 Heterobimetallic \m2-halocarbyne complexes
;
_journal_name_full 'Dalton Transactions'
_journal_paper_doi 10.1039/D2DT01558G
_journal_year 2022
_chemical_formula_moiety 'C18 H22 B Br N6 O2 W'
_chemical_formula_sum 'C18 H22 B Br N6 O2 W'
_chemical_formula_weight 628.98
_space_group_crystal_system orthorhombic
_space_group_IT_number 62
_space_group_name_Hall '-P 2ac 2n'
_space_group_name_H-M_alt 'P n m a'
_atom_sites_solution_hydrogens geom
_atom_sites_solution_primary dual
_audit_creation_date 2022-05-15
_audit_creation_method
;
Olex2 1.5-alpha
(compiled 2022.04.07 svn.rca3783a0 for OlexSys, GUI svn.r6498)
;
_audit_update_record
;
2022-05-15 deposited with the CCDC.	2022-07-27 downloaded from the CCDC.
;
_cell_angle_alpha 90
_cell_angle_beta 90
_cell_angle_gamma 90
_cell_formula_units_Z 4
_cell_length_a 20.2626(3)
_cell_length_b 13.7288(3)
_cell_length_c 7.9566(2)
_cell_measurement_reflns_used 2643
_cell_measurement_temperature 150.01(10)
_cell_measurement_theta_max 73.5330
_cell_measurement_theta_min 5.9610
_cell_volume 2213.38(8)
_computing_cell_refinement 'CrysAlisPro 1.171.40.79a (Rigaku OD, 2020)'
_computing_data_collection 'CrysAlisPro 1.171.40.79a (Rigaku OD, 2020)'
_computing_data_reduction 'CrysAlisPro 1.171.40.79a (Rigaku OD, 2020)'
_computing_molecular_graphics 'Olex2 1.5-alpha (Dolomanov et al., 2009)'
_computing_publication_material 'Olex2 1.5-alpha (Dolomanov et al., 2009)'
_computing_structure_refinement 'SHELXL 2018/3 (Sheldrick, 2015)'
_computing_structure_solution 'SHELXT 2018/2 (Sheldrick, 2018)'
_diffrn_ambient_environment N~2~
_diffrn_ambient_temperature 150.01(10)
_diffrn_detector 'CCD plate'
_diffrn_detector_area_resol_mean 8.1297
_diffrn_detector_type EosS2
_diffrn_measured_fraction_theta_full 0.994
_diffrn_measured_fraction_theta_max 0.994
_diffrn_measurement_details
;
List of Runs (angles in degrees, time in seconds):

  # Type    Start    End  Width  t~exp~   \w     \q     \k     \f   Frames
#--------------------------------------------------------------------------
  1  \w     10.00  99.00   1.00    1.00    --   36.95  19.00   0.00   89
  2  \w     20.00  66.00   1.00    1.00    --   36.95 -19.00 150.00   46
  3  \w     39.00  79.00   1.00    1.00    --   36.95-125.00 -60.00   40
  4  \w    -28.00   8.00   1.00    1.00    --   36.95 -19.00 150.00   36
  5  \w     53.00  85.00   1.00    1.99    --  111.00-111.00-150.00   32
  6  \w     42.00  94.00   1.00    1.99    --  111.00 -92.00 -60.00   52
  7  \w    108.00 148.00   1.00    1.99    --  111.00 111.00 120.00   40
  8  \w     44.00 127.00   1.00    1.99    --  111.00 -50.00 -30.00   83
  9  \w     49.00 108.00   1.00    1.99    --  111.00-111.00 120.00   59
;
_diffrn_measurement_device 'four-circle diffractometer'
_diffrn_measurement_device_type 'SuperNova, Dual, Cu at home/near, EosS2'
_diffrn_measurement_method '\w scans'
_diffrn_orient_matrix_type 'CrysAlisPro convention (1999,Acta A55,543-557)'
_diffrn_orient_matrix_UB_11 -0.0678303000
_diffrn_orient_matrix_UB_12 -0.0200924000
_diffrn_orient_matrix_UB_13 -0.0495223000
_diffrn_orient_matrix_UB_21 0.0135795000
_diffrn_orient_matrix_UB_22 -0.1886790000
_diffrn_orient_matrix_UB_23 -0.0149736000
_diffrn_orient_matrix_UB_31 -0.0315976000
_diffrn_orient_matrix_UB_32 -0.0383490000
_diffrn_orient_matrix_UB_33 0.0995629000
_diffrn_radiation_monochromator mirror
_diffrn_radiation_probe x-ray
_diffrn_radiation_type 'Cu K\a'
_diffrn_radiation_wavelength 1.54184
_diffrn_reflns_av_R_equivalents 0.0277
_diffrn_reflns_av_unetI/netI 0.0309
_diffrn_reflns_Laue_measured_fraction_full 0.994
_diffrn_reflns_Laue_measured_fraction_max 0.994
_diffrn_reflns_limit_h_max 24
_diffrn_reflns_limit_h_min -15
_diffrn_reflns_limit_k_max 16
_diffrn_reflns_limit_k_min -9
_diffrn_reflns_limit_l_max 7
_diffrn_reflns_limit_l_min -9
_diffrn_reflns_number 4431
_diffrn_reflns_point_group_measured_fraction_full 0.994
_diffrn_reflns_point_group_measured_fraction_max 0.994
_diffrn_reflns_theta_full 67.684
_diffrn_reflns_theta_max 70.075
_diffrn_reflns_theta_min 4.364
_diffrn_source 'micro-focus sealed X-ray tube'
_diffrn_source_type 'SuperNova (Cu) X-ray Source'
_exptl_absorpt_coefficient_mu 12.003
_exptl_absorpt_correction_T_max 0.808
_exptl_absorpt_correction_T_min 0.256
_exptl_absorpt_correction_type gaussian
_exptl_absorpt_process_details
;
CrysAlisPro 1.171.40.79a (Rigaku Oxford Diffraction, 2020)
Numerical absorption correction based on gaussian integration over
			a multifaceted crystal model
Empirical absorption correction using spherical harmonics,
 implemented in SCALE3 ABSPACK scaling algorithm.
;
_exptl_crystal_colour 'clear light yellow'
_exptl_crystal_density_diffrn 1.888
_exptl_crystal_description plate
_exptl_crystal_F_000 1208
_exptl_crystal_recrystallization_method 'Re-crystallisation from solvent: CHCl3, n-hexane'
_exptl_crystal_size_max 0.178
_exptl_crystal_size_mid 0.120
_exptl_crystal_size_min 0.060
_refine_diff_density_max 2.494
_refine_diff_density_min -2.230
_refine_diff_density_rms 0.145
_refine_ls_extinction_method none
_refine_ls_goodness_of_fit_ref 1.138
_refine_ls_hydrogen_treatment constr
_refine_ls_matrix_type full
_refine_ls_number_parameters 165
_refine_ls_number_reflns 2185
_refine_ls_number_restraints 9
_refine_ls_restrained_S_all 1.137
_refine_ls_R_factor_all 0.0592
_refine_ls_R_factor_gt 0.0569
_refine_ls_shift/su_max 0.001
_refine_ls_shift/su_mean 0.000
_refine_ls_structure_factor_coef Fsqd
_refine_ls_weighting_details 'w=1/[\s^2^(Fo^2^)+(0.0278P)^2^+24.2584P] where P=(Fo^2^+2Fc^2^)/3'
_refine_ls_weighting_scheme calc
_refine_ls_wR_factor_gt 0.1263
_refine_ls_wR_factor_ref 0.1276
_reflns_Friedel_coverage 0.000
_reflns_number_gt 2051
_reflns_number_total 2185
_reflns_threshold_expression 'I > 2\s(I)'
_cod_data_source_file d2dt01558g2.cif
_cod_data_source_block lb071(1)_faces_manualred_new
_cod_database_code 7710826
_publcif_datablock.id {441cde21-1cfc-4318-bb2a-dd5f1b6ad747}

_shelx_shelxl_version_number 2018/3
_chemical_oxdiff_formula WC18H22B1N6O2Br
_chemical_oxdiff_usercomment 'Ch/n Hex vap diff over months,'
_shelx_space_group_comment
;
The symmetry employed for this shelxl refinement is uniquely defined
by the following loop, which should always be used as a source of
symmetry information in preference to the above space-group names.
They are only intended as comments.
;
_olex2_refinement_description
;
1. Fixed Uiso
 At 1.2 times of:
  All B(H) groups, All C(H) groups
 At 1.5 times of:
  All C(H,H,H) groups
2. Rigid bond restraints
 C1
 with sigma for 1-2 distances of 0.005 and sigma for 1-3 distances of 0.005
 C2, O2
 with sigma for 1-2 distances of 0.005 and sigma for 1-3 distances of 0.005
 C2, Br2
 with sigma for 1-2 distances of 0.005 and sigma for 1-3 distances of 0.005
 C1, Br1
 with sigma for 1-2 distances of 0.01 and sigma for 1-3 distances of 0.01
3. Uiso/Uaniso restraints and constraints
C2 \\sim O2: within 1.7A with sigma of 0.02 and sigma for terminal atoms of
0.04 within 1.7A
C1: within 1.7A with sigma of 0.02 and sigma for terminal atoms of 0.04 within
1.7A
C2 \\sim Br2: within 1.7A with sigma of 0.02 and sigma for terminal atoms of
0.04 within 1.7A
C1 \\sim Br1: within 1.7A with sigma of 0.04 and sigma for terminal atoms of
0.08 within 1.7A
Uanis(C11) = Uanis(C12)
Uanis(C15) = Uanis(C14)
4. Others
 Fixed Sof: H11A(0.5) H11B(0.5) H11C(0.5) H15A(0.5) H15B(0.5) H15C(0.5)
 O2(0.65) Br1(0.15) Br2(0.35) O1(0.35)
5.a Ternary CH refined with riding coordinates:
 B1(H1)
5.b Aromatic/amide H refined with riding coordinates:
 C13(H13), C23(H23)
5.c Idealised Me refined as rotating group:
 C11(H11A,H11B,H11C), C15(H15A,H15B,H15C), C21(H21A,H21B,H21C), C25(H25A,H25B,
 H25C)
;
_ins_header
;
TITL LB071(1)_faces_manualred_NEW in Pna2(1) 
REM Pna2(1) (#33, found as Pc2(1)n in cab setting)
CELL 1.54184  20.262639   7.956648  13.728848  90.0000  90.0000  90.0000
ZERR    4.00   0.000333   0.000162   0.000253   0.0000   0.0000   0.0000
LATT -1
SYMM -x,-y, z+1/2 
SYMM  x+1/2,-y+1/2, z 
SYMM -x+1/2, y+1/2, z+1/2 
SFAC C H B N O Br W
UNIT 72.00 88.00 4.00 24.00 8.00 4.00 4.00
TREF
HKLF 4
END
;
_olex2_submission_special_instructions 'No special instructions were received'
_oxdiff_exptl_absorpt_empirical_details
;
Empirical correction (ABSPACK) includes:
- Absorption correction using spherical harmonics
- Frame scaling
;
_oxdiff_exptl_absorpt_empirical_full_max 1.341
_oxdiff_exptl_absorpt_empirical_full_min 0.857
_publcif_funding_html
;
;

loop_
_space_group_symop_operation_xyz
'x, y, z'
'-x+1/2, -y, z+1/2'
'-x, y+1/2, -z'
'x+1/2, -y+1/2, -z+1/2'
'-x, -y, -z'
'x-1/2, y, -z-1/2'
'x, -y-1/2, z'
'-x-1/2, y-1/2, z-1/2'

loop_
_atom_site_label
_atom_site_type_symbol
_atom_site_fract_x
_atom_site_fract_y
_atom_site_fract_z
_atom_site_U_iso_or_equiv
_atom_site_adp_type
_atom_site_occupancy
_atom_site_site_symmetry_order
_atom_site_calc_flag
_atom_site_refinement_flags_posn
_atom_site_refinement_flags_adp
_atom_site_refinement_flags_occupancy
_atom_site_disorder_assembly
_atom_site_disorder_group
W1 W 0.38528(2) 0.750000 0.37132(8) 0.0473(2) Uani 1 2 d S T P C .
N11 N 0.2977(4) 0.750000 0.2057(11) 0.039(2) Uani 1 2 d S T P . .
N12 N 0.2346(4) 0.750000 0.2713(12) 0.040(2) Uani 1 2 d S T P . .
N21 N 0.3251(3) 0.6430(5) 0.5138(8) 0.0430(15) Uani 1 1 d . . . . .
N22 N 0.2584(3) 0.6578(5) 0.5353(8) 0.0415(15) Uani 1 1 d . . . . .
C1 C 0.4563(6) 0.750000 0.5361(16) 0.062(4) Uani 1 2 d S TU P . .
C2 C 0.4351(4) 0.6566(7) 0.2452(13) 0.055(2) Uani 1 1 d . U . . .
C11 C 0.3570(9) 0.750000 -0.0811(14) 0.074(4) Uani 1 2 d S T P . .
H11A H 0.386160 0.800972 -0.044950 0.110 Uiso 0.5 1 calc R U P A -1
H11B H 0.344698 0.760723 -0.196106 0.110 Uiso 0.5 1 calc R U P A -1
H11C H 0.378953 0.688304 -0.071223 0.110 Uiso 0.5 1 calc R U P A -1
C12 C 0.2903(10) 0.750000 0.0376(15) 0.074(4) Uani 1 2 d S T P . .
C13 C 0.2234(9) 0.750000 0.000(2) 0.081(6) Uani 1 2 d S T P . .
H13 H 0.204813 0.750000 -0.106541 0.097 Uiso 1 2 calc R U P . .
C14 C 0.1902(8) 0.750000 0.148(2) 0.076(3) Uani 1 2 d S T P . .
C15 C 0.1174(7) 0.750000 0.182(2) 0.076(3) Uani 1 2 d S T P . .
H15A H 0.106422 0.803616 0.253781 0.114 Uiso 0.5 1 calc R U P B -1
H15B H 0.105088 0.689969 0.234915 0.114 Uiso 0.5 1 calc R U P B -1
H15C H 0.093940 0.756414 0.077213 0.114 Uiso 0.5 1 calc R U P B -1
C21 C 0.4087(6) 0.5196(9) 0.5929(15) 0.084(4) Uani 1 1 d . . . . .
H21A H 0.418231 0.485977 0.489846 0.126 Uiso 1 1 calc R U . . .
H21B H 0.413196 0.475320 0.685594 0.126 Uiso 1 1 calc R U . . .
H21C H 0.439037 0.572710 0.606533 0.126 Uiso 1 1 calc R U . . .
C22 C 0.3395(5) 0.5581(7) 0.5876(10) 0.056(2) Uani 1 1 d . . . . .
C23 C 0.2832(5) 0.5179(7) 0.6552(11) 0.060(3) Uani 1 1 d . . . . .
H23 H 0.280107 0.459213 0.713113 0.073 Uiso 1 1 calc R U . . .
C24 C 0.2327(5) 0.5811(6) 0.6205(11) 0.054(2) Uani 1 1 d . . . . .
C25 C 0.1604(5) 0.5716(8) 0.6572(14) 0.077(3) Uani 1 1 d . . . . .
H25A H 0.143951 0.632251 0.700001 0.115 Uiso 1 1 calc R U . . .
H25B H 0.153724 0.521293 0.739325 0.115 Uiso 1 1 calc R U . . .
H25C H 0.137317 0.555056 0.555803 0.115 Uiso 1 1 calc R U . . .
B1 B 0.2257(6) 0.750000 0.4621(19) 0.044(3) Uani 1 2 d S T P . .
H1 H 0.170356 0.750000 0.494085 0.053 Uiso 1 2 calc R U P . .
O2 O 0.4690(5) 0.5978(9) 0.1851(17) 0.075(3) Uani 0.65 1 d . U P C 1
Br1 Br 0.5205(3) 0.7262(10) 0.7056(9) 0.074(5) Uani 0.15 1 d . U P D 2
Br2 Br 0.48834(15) 0.5956(3) 0.0807(4) 0.0690(10) Uani 0.35 1 d . U P C 2
O1 O 0.4997(8) 0.726(2) 0.620(2) 0.065(12) Uani 0.35 1 d . . P D 4

loop_
_atom_site_aniso_label
_atom_site_aniso_U_11
_atom_site_aniso_U_22
_atom_site_aniso_U_33
_atom_site_aniso_U_23
_atom_site_aniso_U_13
_atom_site_aniso_U_12
W1 0.0304(3) 0.0586(4) 0.0528(3) 0.000 0.0001(2) 0.000
N11 0.040(5) 0.039(5) 0.038(5) 0.000 -0.007(4) 0.000
N12 0.032(4) 0.042(5) 0.045(5) 0.000 -0.013(4) 0.000
N21 0.048(4) 0.039(3) 0.042(4) 0.005(3) -0.001(3) 0.007(3)
N22 0.045(3) 0.037(3) 0.043(4) 0.002(3) 0.009(3) -0.006(3)
C1 0.040(6) 0.109(12) 0.038(6) 0.000 -0.006(5) 0.000
C2 0.034(4) 0.058(5) 0.072(6) -0.017(5) 0.005(4) 0.002(3)
C11 0.152(12) 0.049(5) 0.020(4) 0.000 -0.007(5) 0.000
C12 0.152(12) 0.049(5) 0.020(4) 0.000 -0.007(5) 0.000
C13 0.119(14) 0.053(8) 0.069(10) 0.000 -0.067(11) 0.000
C14 0.066(6) 0.058(6) 0.104(9) 0.000 -0.047(7) 0.000
C15 0.066(6) 0.058(6) 0.104(9) 0.000 -0.047(7) 0.000
C21 0.091(8) 0.083(8) 0.078(8) 0.024(7) -0.004(6) 0.039(7)
C22 0.083(6) 0.047(5) 0.037(4) 0.010(4) 0.002(4) 0.012(5)
C23 0.099(7) 0.042(5) 0.040(5) 0.013(4) 0.003(5) 0.004(5)
C24 0.071(6) 0.045(5) 0.046(5) -0.006(4) 0.014(5) -0.015(4)
C25 0.082(7) 0.073(7) 0.076(7) -0.003(6) 0.031(6) -0.033(6)
B1 0.038(6) 0.034(6) 0.061(8) 0.000 0.004(6) 0.000
O2 0.056(6) 0.075(7) 0.095(9) -0.021(7) 0.015(6) 0.012(5)
Br1 0.048(3) 0.120(15) 0.055(4) -0.004(5) -0.011(3) 0.010(4)
Br2 0.0446(14) 0.116(3) 0.0466(15) -0.0204(17) 0.0009(12) 0.0236(16)
O1 0.043(8) 0.11(4) 0.040(8) -0.004(12) -0.014(7) -0.002(11)

loop_
_atom_type_symbol
_atom_type_description
_atom_type_scat_dispersion_real
_atom_type_scat_dispersion_imag
_atom_type_scat_source
C C 0.0181 0.0091 'International Tables Vol C Tables 4.2.6.8 and 6.1.1.4'
H H 0.0000 0.0000 'International Tables Vol C Tables 4.2.6.8 and 6.1.1.4'
B B 0.0090 0.0039 'International Tables Vol C Tables 4.2.6.8 and 6.1.1.4'
Br Br -0.6763 1.2805 'International Tables Vol C Tables 4.2.6.8 and 6.1.1.4'
N N 0.0311 0.0180 'International Tables Vol C Tables 4.2.6.8 and 6.1.1.4'
O O 0.0492 0.0322 'International Tables Vol C Tables 4.2.6.8 and 6.1.1.4'
W W -5.4734 5.5774 'International Tables Vol C Tables 4.2.6.8 and 6.1.1.4'

loop_
_exptl_crystal_face_index_h
_exptl_crystal_face_index_k
_exptl_crystal_face_index_l
_exptl_crystal_face_perp_dist
5 0 -8 0.0669
-2 4 5 0.0626
1 1 -9 0.0629
-13 0 2 0.0276
13 0 -1 0.0256
-1 -5 -2 0.0719
-5 -1 8 0.0185

loop_
_geom_angle_atom_site_label_1
_geom_angle_atom_site_label_2
_geom_angle_atom_site_label_3
_geom_angle
_geom_angle_site_symmetry_1
_geom_angle_site_symmetry_3
_geom_angle_publ_flag
N11 W1 N21 82.2(2) . . ?
N11 W1 N21 82.2(2) . 7_575 ?
N21 W1 N21 82.9(3) 7_575 . ?
C1 W1 N11 174.3(5) . . ?
C1 W1 N21 93.5(3) . . ?
C1 W1 N21 93.5(3) . 7_575 ?
C2 W1 N11 96.3(3) 7_575 . ?
C2 W1 N11 96.3(3) . . ?
C2 W1 N21 178.5(3) 7_575 . ?
C2 W1 N21 96.5(3) . . ?
C2 W1 N21 178.5(3) . 7_575 ?
C2 W1 N21 96.5(3) 7_575 7_575 ?
C2 W1 C1 87.9(4) 7_575 . ?
C2 W1 C1 87.9(4) . . ?
C2 W1 C2 84.0(6) . 7_575 ?
N12 N11 W1 121.2(7) . . ?
C12 N11 W1 133.0(11) . . ?
C12 N11 N12 105.8(12) . . ?
N11 N12 B1 119.0(9) . . ?
C14 N12 N11 110.3(12) . . ?
C14 N12 B1 130.7(13) . . ?
N22 N21 W1 120.3(5) . . ?
C22 N21 W1 133.0(6) . . ?
C22 N21 N22 106.7(7) . . ?
N21 N22 B1 119.7(7) . . ?
C24 N22 N21 108.9(7) . . ?
C24 N22 B1 131.4(8) . . ?
Br1 C1 W1 169.4(5) . . ?
Br1 C1 W1 169.4(5) 7_575 . ?
Br1 C1 Br1 19.8(8) 7_575 . ?
O1 C1 W1 162.5(16) 7_575 . ?
O1 C1 W1 162.5(16) . . ?
O1 C1 O1 34(3) . 7_575 ?
O2 C2 W1 172.4(11) . . ?
Br2 C2 W1 163.6(6) . . ?
H11A C11 H11B 109.5 . . ?
H11A C11 H11C 109.5 . . ?
H11B C11 H11C 109.5 . . ?
C12 C11 H11A 109.5 . . ?
C12 C11 H11B 109.5 . . ?
C12 C11 H11C 109.5 . . ?
N11 C12 C11 118.5(15) . . ?
N11 C12 C13 108.8(15) . . ?
C13 C12 C11 132.7(13) . . ?
C12 C13 H13 126.3 . . ?
C14 C13 C12 107.4(12) . . ?
C14 C13 H13 126.3 . . ?
N12 C14 C13 107.7(14) . . ?
N12 C14 C15 122.3(17) . . ?
C13 C14 C15 130.0(15) . . ?
C14 C15 H15A 109.5 . . ?
C14 C15 H15B 109.5 . . ?
C14 C15 H15C 109.5 . . ?
H15A C15 H15B 109.5 . . ?
H15A C15 H15C 109.5 . . ?
H15B C15 H15C 109.5 . . ?
H21A C21 H21B 109.5 . . ?
H21A C21 H21C 109.5 . . ?
H21B C21 H21C 109.5 . . ?
C22 C21 H21A 109.5 . . ?
C22 C21 H21B 109.5 . . ?
C22 C21 H21C 109.5 . . ?
N21 C22 C21 121.6(9) . . ?
N21 C22 C23 109.9(9) . . ?
C23 C22 C21 128.5(9) . . ?
C22 C23 H23 126.7 . . ?
C24 C23 C22 106.6(8) . . ?
C24 C23 H23 126.7 . . ?
N22 C24 C23 107.8(8) . . ?
N22 C24 C25 122.6(9) . . ?
C23 C24 C25 129.5(9) . . ?
C24 C25 H25A 109.5 . . ?
C24 C25 H25B 109.5 . . ?
C24 C25 H25C 109.5 . . ?
H25A C25 H25B 109.5 . . ?
H25A C25 H25C 109.5 . . ?
H25B C25 H25C 109.5 . . ?
N12 B1 N22 108.9(7) . 7_575 ?
N12 B1 N22 108.9(7) . . ?
N12 B1 H1 109.6 . . ?
N22 B1 N22 110.3(10) . 7_575 ?
N22 B1 H1 109.6 . . ?
N22 B1 H1 109.6 7_575 . ?
Br1 Br1 C1 80.1(4) 7_575 . ?
O1 O1 C1 73.2(16) 7_575 . ?

loop_
_geom_bond_atom_site_label_1
_geom_bond_atom_site_label_2
_geom_bond_distance
_geom_bond_site_symmetry_2
_geom_bond_publ_flag
W1 N11 2.210(9) . ?
W1 N21 2.220(7) 7_575 ?
W1 N21 2.220(7) . ?
W1 C1 1.946(12) . ?
W1 C2 1.916(9) 7_575 ?
W1 C2 1.916(9) . ?
N11 N12 1.381(12) . ?
N11 C12 1.346(14) . ?
N12 C14 1.330(16) . ?
N12 B1 1.529(17) . ?
N21 N22 1.379(9) . ?
N21 C22 1.337(10) . ?
N22 C24 1.356(10) . ?
N22 B1 1.543(10) . ?
C1 Br1 1.902(14) . ?
C1 Br1 1.902(14) 7_575 ?
C1 O1 1.15(2) 7_575 ?
C1 O1 1.15(2) . ?
C2 O2 1.163(13) . ?
C2 Br2 1.891(9) . ?
C11 H11A 0.9600 . ?
C11 H11B 0.9600 . ?
C11 H11C 0.9600 . ?
C11 C12 1.65(2) . ?
C12 C13 1.39(2) . ?
C13 H13 0.9300 . ?
C13 C14 1.35(3) . ?
C14 C15 1.50(2) . ?
C15 H15A 0.9600 . ?
C15 H15B 0.9600 . ?
C15 H15C 0.9600 . ?
C21 H21A 0.9600 . ?
C21 H21B 0.9600 . ?
C21 H21C 0.9600 . ?
C21 C22 1.499(14) . ?
C22 C23 1.377(14) . ?
C23 H23 0.9300 . ?
C23 C24 1.370(13) . ?
C24 C25 1.499(13) . ?
C25 H25A 0.9600 . ?
C25 H25B 0.9600 . ?
C25 H25C 0.9600 . ?
B1 H1 1.1500 . ?
Br1 Br1 0.65(3) 7_575 ?
O1 O1 0.66(7) 7_575 ?

loop_
_geom_torsion_atom_site_label_1
_geom_torsion_atom_site_label_2
_geom_torsion_atom_site_label_3
_geom_torsion_atom_site_label_4
_geom_torsion
_geom_torsion_site_symmetry_1
_geom_torsion_site_symmetry_2
_geom_torsion_site_symmetry_3
_geom_torsion_site_symmetry_4
_geom_torsion_publ_flag
W1 N11 N12 C14 180.000(0) . . . . ?
W1 N11 N12 B1 0.000(1) . . . . ?
W1 N11 C12 C11 0.000(1) . . . . ?
W1 N11 C12 C13 180.000(1) . . . . ?
W1 N21 N22 C24 177.8(5) . . . . ?
W1 N21 N22 B1 -0.9(10) . . . . ?
W1 N21 C22 C21 3.5(14) . . . . ?
W1 N21 C22 C23 -177.8(6) . . . . ?
W1 C1 O1 O1 162(5) . . . 7_575 ?
N11 N12 C14 C13 0.000(1) . . . . ?
N11 N12 C14 C15 180.000(1) . . . . ?
N11 N12 B1 N22 60.2(7) . . . 7_575 ?
N11 N12 B1 N22 -60.2(7) . . . . ?
N11 C12 C13 C14 0.000(1) . . . . ?
N12 N11 C12 C11 180.000(0) . . . . ?
N12 N11 C12 C13 0.000(0) . . . . ?
N21 N22 C24 C23 0.8(10) . . . . ?
N21 N22 C24 C25 -176.7(8) . . . . ?
N21 N22 B1 N12 60.9(10) . . . . ?
N21 N22 B1 N22 -58.6(12) . . . 7_575 ?
N21 C22 C23 C24 0.1(11) . . . . ?
N22 N21 C22 C21 -178.4(9) . . . . ?
N22 N21 C22 C23 0.3(10) . . . . ?
C11 C12 C13 C14 180.0 . . . . ?
C12 N11 N12 C14 0.000(0) . . . . ?
C12 N11 N12 B1 180.000(1) . . . . ?
C12 C13 C14 N12 0.000(0) . . . . ?
C12 C13 C14 C15 180.000(1) . . . . ?
C14 N12 B1 N22 -119.8(7) . . . 7_575 ?
C14 N12 B1 N22 119.8(7) . . . . ?
C21 C22 C23 C24 178.7(10) . . . . ?
C22 N21 N22 C24 -0.7(9) . . . . ?
C22 N21 N22 B1 -179.3(8) . . . . ?
C22 C23 C24 N22 -0.5(10) . . . . ?
C22 C23 C24 C25 176.7(10) . . . . ?
C24 N22 B1 N12 -117.4(10) . . . . ?
C24 N22 B1 N22 123.1(9) . . . 7_575 ?
B1 N12 C14 C13 180.000(1) . . . . ?
B1 N12 C14 C15 0.000(2) . . . . ?
B1 N22 C24 C23 179.2(9) . . . . ?
B1 N22 C24 C25 1.7(15) . . . . ?

loop_
_exptl_oxdiff_crystal_face_indexfrac_h
_exptl_oxdiff_crystal_face_indexfrac_k
_exptl_oxdiff_crystal_face_indexfrac_l
_exptl_oxdiff_crystal_face_x
_exptl_oxdiff_crystal_face_y
_exptl_oxdiff_crystal_face_z
5.3466 0.3698 -8.1214 0.0321 0.1244 -0.9917
-1.8286 4.1835 5.0815 -0.2117 -0.8903 0.4033
0.8485 1.3647 -8.5773 0.3398 -0.1175 -0.9331
-12.7271 0.3197 2.1824 0.7488 -0.2658 0.6072
12.9696 -0.4921 -1.2122 -0.8098 0.2871 -0.5116
-0.6566 -5.0600 -1.7349 0.2321 0.9718 0.0421
-5.3857 -0.5654 8.0757 -0.0233 -0.0874 0.9959
